data_7212286
loop_
_publ_author_name
'Li, Suzhi'
'Ma, Pengtao'
'Wang, Jingping'
'Guo, Yuanyuan'
'Niu, Haizhu'
'Zhao, Junwei'
'Niu, Jingyang'

_publ_section_title
;
 A 3D organic--inorganic network constructed from an Anderson-type
 polyoxometalate anion, a copper complex and a tetrameric [Na4(H2O)14]4+
 cluster,
;
_journal_issue 6
_journal_name_full CrystEngComm
_journal_page_first 1718
_journal_paper_doi 10.1039/b924394a
_journal_volume 12
_journal_year 2010
_chemical_formula_sum 'C12 H49 Al Cu Mo6 N4 Na4 O51'
_chemical_formula_weight 1823.64
_chemical_name_systematic
;
?
;
_space_group_IT_number 2
_symmetry_cell_setting triclinic
_symmetry_space_group_name_Hall '-P 1'
_symmetry_space_group_name_H-M 'P -1'
_atom_sites_solution_hydrogens geom
_atom_sites_solution_primary direct
_atom_sites_solution_secondary difmap
_audit_creation_method SHELXL-97
_cell_angle_alpha 73.51
_cell_angle_beta 87.29
_cell_angle_gamma 70.39
_cell_formula_units_Z 1
_cell_length_a 10.613
_cell_length_b 11.272
_cell_length_c 12.144
_cell_measurement_reflns_used 5345
_cell_measurement_temperature 293(2)
_cell_measurement_theta_max 28.09
_cell_measurement_theta_min 2.62
_cell_volume 1310.379
_computing_cell_refinement 'Bruker SMART'
_computing_data_collection 'Bruker SMART'
_computing_data_reduction 'Bruker SAINT'
_computing_molecular_graphics 'Bruker SHELXTL'
_computing_publication_material 'Bruker SHELXTL'
_computing_structure_refinement 'SHELXL-97 (Sheldrick, 1997)'
_computing_structure_solution 'SHELXS-97 (Sheldrick, 1990)'
_diffrn_ambient_temperature 293(2)
_diffrn_measured_fraction_theta_full 0.971
_diffrn_measured_fraction_theta_max 0.971
_diffrn_measurement_device_type 'CCD area detector'
_diffrn_measurement_method 'phi and omega scans'
_diffrn_radiation_monochromator graphite
_diffrn_radiation_source 'fine-focus sealed tube'
_diffrn_radiation_type MoK\a
_diffrn_radiation_wavelength 0.71073
_diffrn_reflns_av_R_equivalents 0.0114
_diffrn_reflns_av_sigmaI/netI 0.0215
_diffrn_reflns_limit_h_max 12
_diffrn_reflns_limit_h_min -11
_diffrn_reflns_limit_k_max 13
_diffrn_reflns_limit_k_min -11
_diffrn_reflns_limit_l_max 14
_diffrn_reflns_limit_l_min -11
_diffrn_reflns_number 6546
_diffrn_reflns_theta_full 25.00
_diffrn_reflns_theta_max 25.00
_diffrn_reflns_theta_min 1.75
_exptl_absorpt_coefficient_mu 1.965
_exptl_absorpt_correction_T_max 0.8277
_exptl_absorpt_correction_T_min 0.7439
_exptl_absorpt_correction_type multi-scan
_exptl_absorpt_process_details SADABS
_exptl_crystal_colour blue
_exptl_crystal_density_diffrn 2.254
_exptl_crystal_density_method 'not measured'
_exptl_crystal_description block
_exptl_crystal_F_000 850
_exptl_crystal_size_max 0.16
_exptl_crystal_size_mid 0.15
_exptl_crystal_size_min 0.10
_refine_diff_density_max 1.761
_refine_diff_density_min -0.597
_refine_diff_density_rms 0.112
_refine_ls_extinction_method none
_refine_ls_goodness_of_fit_ref 1.031
_refine_ls_hydrogen_treatment constr
_refine_ls_matrix_type full
_refine_ls_number_parameters 352
_refine_ls_number_reflns 4494
_refine_ls_number_restraints 132
_refine_ls_restrained_S_all 1.015
_refine_ls_R_factor_all 0.0327
_refine_ls_R_factor_gt 0.0297
_refine_ls_shift/su_max 0.001
_refine_ls_shift/su_mean 0.000
_refine_ls_structure_factor_coef Fsqd
_refine_ls_weighting_details 'calc w=1/[\s^2^(Fo^2^)+(0.0461P)^2^+3.0227P] where P=(Fo^2^+2Fc^2^)/3'
_refine_ls_weighting_scheme calc
_refine_ls_wR_factor_gt 0.0786
_refine_ls_wR_factor_ref 0.0806
_reflns_number_gt 4102
_reflns_number_total 4494
_reflns_threshold_expression >2sigma(I)
_cod_data_source_file b924394a.txt
_cod_data_source_block njy1
_cod_depositor_comments
;
The following automatic conversions were performed:

'_symmetry_cell_setting' value 'Triclinic' changed to 'triclinic'
according to /home/saulius/struct/CIF-dictionaries/cif_core.dic
dictionary named 'cif_core.dic' version 2.4.2 from
2011-04-26.

'_exptl_absorpt_correction_type' value 'Multi-scan'
changed to 'multi-scan' according to
/home/saulius/struct/CIF-dictionaries/cif_core.dic dictionary named
'cif_core.dic' version 2.4.2 from 2011-04-26.

Automatic conversion script
Id: cif_fix_values 1891 2012-01-12 08:04:46Z andrius 
;
_cod_original_cell_volume 1310.4
_cod_original_sg_symbol_H-M P-1
_cod_database_code 7212286

loop_
_symmetry_equiv_pos_as_xyz
'x, y, z'
'-x, -y, -z'

loop_
_atom_site_label
_atom_site_type_symbol
_atom_site_fract_x
_atom_site_fract_y
_atom_site_fract_z
_atom_site_U_iso_or_equiv
_atom_site_adp_type
_atom_site_occupancy
_atom_site_symmetry_multiplicity
_atom_site_calc_flag
_atom_site_refinement_flags
Cu1 Cu 1.0000 0.5000 0.5000 0.02483(12) Uani 1 2 d S
Al1 Al 1.0000 0.0000 0.0000 0.0145(2) Uani 1 2 d S
Mo1 Mo 0.72157(2) -0.06653(2) 0.07199(2) 0.01919(6) Uani 1 1 d .
Mo2 Mo 0.70557(2) 0.21293(2) -0.12046(2) 0.01923(6) Uani 1 1 d .
Mo3 Mo 0.98446(2) 0.28367(2) -0.18791(2) 0.01740(6) Uani 1 1 d .
Na1 Na 1.0000 0.5000 0.0000 0.0355(4) Uani 1 2 d S
Na2 Na 0.41811(13) 0.25004(13) 0.09142(12) 0.0332(3) Uani 1 1 d .
Na3 Na 0.6626(3) 0.1661(4) 0.3391(3) 0.0559(9) Uani 0.50 1 d P
O1 O 0.5949(2) 0.0221(2) 0.1393(2) 0.0318(6) Uani 1 1 d U
O2 O 0.6746(2) -0.1905(2) 0.0521(2) 0.0332(6) Uani 1 1 d U
O3 O 0.5726(2) 0.2922(2) -0.0527(2) 0.0313(6) Uani 1 1 d U
O4 O 0.6564(2) 0.2658(2) -0.2637(2) 0.0335(6) Uani 1 1 d U
O5 O 0.9330(2) 0.3465(2) -0.33144(18) 0.0289(5) Uani 1 1 d U
O6 O 1.0299(2) 0.4009(2) -0.15279(19) 0.0265(5) Uani 1 1 d U
O7 O 0.6881(2) 0.0413(2) -0.08636(19) 0.029 Uiso 1 1 d .
O8 O 0.8429(2) -0.1616(2) 0.20681(18) 0.025 Uiso 1 1 d .
O9 O 0.8298(2) 0.0840(2) 0.04862(18) 0.025 Uiso 1 1 d .
O10 O 0.9234(2) 0.0998(2) -0.15348(19) 0.027 Uiso 1 1 d .
O11 O 0.9354(2) -0.1401(2) 0.00971(18) 0.026 Uiso 1 1 d .
O12 O 0.8138(2) 0.3209(2) -0.11729(19) 0.027 Uiso 1 1 d .
O13 O 1.1120(2) 0.3435(2) 0.45883(19) 0.0285(5) Uani 1 1 d U
O14 O 1.0966(2) 0.1950(2) 0.3779(2) 0.0348(6) Uani 1 1 d U
O15 O 0.9904(2) 0.2906(2) 0.13286(19) 0.0300(5) Uani 1 1 d U
O16 O 0.8273(2) 0.2103(2) 0.2044(2) 0.0351(6) Uani 1 1 d U
O1W O 0.5446(5) 0.2603(5) 0.2410(5) 0.0397(13) Uani 0.50 1 d PU
O1'W O 0.5123(6) 0.3440(6) 0.2068(5) 0.0484(15) Uani 0.50 1 d PU
O2W O 0.3143(3) 0.1177(3) 0.2293(3) 0.0586(7) Uani 1 1 d U
O3W O 0.2492(3) 0.4618(2) 0.0313(2) 0.0420(7) Uani 1 1 d U
O4W O 0.5375(3) 0.0414(3) 0.3445(3) 0.0569(8) Uani 1 1 d U
O5W O 0.7844(3) -0.0515(3) 0.3860(2) 0.0545(8) Uani 1 1 d U
O6W O 0.7251(5) 0.2205(5) 0.4966(4) 0.1098(17) Uani 1 1 d U
O7W O 0.4794(9) 0.1494(7) 0.5061(7) 0.078(2) Uani 0.50 1 d PU
O8W O 0.4518(9) 0.1401(10) 0.4077(8) 0.101(3) Uani 0.50 1 d PU
O9W O 0.4825(10) 0.1440(9) 0.6415(8) 0.099(3) Uani 0.50 1 d PU
O10W O 0.9491(3) 0.0324(3) 0.6423(2) 0.0474(7) Uani 1 1 d U
O11W O 0.6485(4) 0.5622(4) 0.6382(4) 0.0831(12) Uani 1 1 d U
N1 N 0.8661(2) 0.4977(2) 0.3928(2) 0.0210(5) Uani 1 1 d .
N2 N 0.7212(3) 0.4789(3) 0.2199(2) 0.0280(6) Uani 1 1 d .
C1 C 0.9146(3) 0.3979(3) 0.3464(2) 0.0185(6) Uani 1 1 d .
C2 C 0.8423(3) 0.3889(3) 0.2582(2) 0.0212(6) Uani 1 1 d .
C3 C 0.6740(3) 0.5771(3) 0.2683(3) 0.0309(8) Uani 1 1 d .
H3A H 0.5903 0.6399 0.2430 0.037 Uiso 1 1 calc R
C4 C 0.7457(3) 0.5879(3) 0.3543(3) 0.0255(7) Uani 1 1 d .
H4A H 0.7107 0.6578 0.3858 0.031 Uiso 1 1 calc R
C5 C 1.0512(3) 0.3036(3) 0.3965(3) 0.0231(7) Uani 1 1 d .
C6 C 0.8922(3) 0.2864(3) 0.1936(3) 0.0222(7) Uani 1 1 d .

loop_
_atom_site_aniso_label
_atom_site_aniso_U_11
_atom_site_aniso_U_22
_atom_site_aniso_U_33
_atom_site_aniso_U_23
_atom_site_aniso_U_13
_atom_site_aniso_U_12
Cu1 0.0249(2) 0.0261(2) 0.0261(2) -0.0161(2) -0.0045(2) -0.0038(2)
Al1 0.0142(5) 0.0145(5) 0.0155(5) -0.0050(4) 0.0007(4) -0.0048(4)
Mo1 0.01609(11) 0.02032(11) 0.02195(12) -0.00571(9) 0.00139(9) -0.00744(9)
Mo2 0.01508(11) 0.01891(11) 0.02089(12) -0.00360(9) -0.00070(9) -0.00365(9)
Mo3 0.01925(12) 0.01537(11) 0.01720(11) -0.00371(9) 0.00157(9) -0.00621(9)
Na1 0.0475(10) 0.0325(9) 0.0340(9) -0.0160(7) 0.0054(8) -0.0180(8)
Na2 0.0312(6) 0.0353(6) 0.0348(7) -0.0135(5) 0.0025(5) -0.0105(5)
Na3 0.0461(17) 0.0554(19) 0.057(2) -0.0078(16) 0.0053(16) -0.0127(15)
O1 0.0227(10) 0.0369(12) 0.0327(12) -0.0093(10) 0.0065(9) -0.0074(9)
O2 0.0378(12) 0.0318(11) 0.0347(12) -0.0058(9) -0.0037(10) -0.0200(9)
O3 0.0236(11) 0.0287(11) 0.0391(12) -0.0104(10) 0.0062(10) -0.0054(9)
O4 0.0311(11) 0.0363(12) 0.0273(11) -0.0035(10) -0.0071(10) -0.0073(10)
O5 0.0317(11) 0.0284(11) 0.0219(11) -0.0027(9) -0.0017(9) -0.0076(9)
O6 0.0332(11) 0.0218(10) 0.0281(11) -0.0090(8) 0.0079(9) -0.0131(8)
O13 0.0266(11) 0.0285(10) 0.0323(11) -0.0174(9) -0.0059(9) -0.0033(9)
O14 0.0349(12) 0.0244(11) 0.0441(13) -0.0168(10) -0.0068(10) -0.0017(9)
O15 0.0338(11) 0.0333(11) 0.0312(11) -0.0190(9) 0.0098(9) -0.0147(9)
O16 0.0421(12) 0.0396(11) 0.0397(12) -0.0252(10) 0.0134(10) -0.0243(10)
O1W 0.041(3) 0.035(2) 0.045(3) -0.015(2) 0.000(2) -0.012(2)
O1'W 0.041(3) 0.054(3) 0.054(3) -0.020(3) 0.001(3) -0.016(3)
O2W 0.0664(16) 0.0780(17) 0.0623(16) -0.0447(13) 0.0343(13) -0.0470(14)
O3W 0.0481(15) 0.0325(12) 0.0411(13) -0.0179(11) -0.0012(12) -0.0013(11)
O4W 0.0552(17) 0.0526(17) 0.0561(18) -0.0114(14) -0.0034(15) -0.0121(14)
O5W 0.072(2) 0.0466(16) 0.0344(14) -0.0093(12) -0.0023(14) -0.0079(15)
O6W 0.112(3) 0.116(4) 0.085(3) -0.008(3) -0.023(3) -0.030(3)
O7W 0.105(5) 0.060(4) 0.068(4) -0.018(3) 0.020(4) -0.029(4)
O8W 0.100(5) 0.144(7) 0.074(5) -0.021(5) 0.018(5) -0.070(5)
O9W 0.099(6) 0.088(6) 0.101(6) -0.026(5) 0.009(5) -0.024(5)
O10W 0.0609(16) 0.0408(13) 0.0465(14) -0.0222(11) 0.0027(13) -0.0166(12)
O11W 0.091(3) 0.071(2) 0.078(2) -0.0203(19) 0.013(2) -0.018(2)
N1 0.0245(12) 0.0223(11) 0.0185(11) -0.0103(9) 0.0025(10) -0.0074(10)
N2 0.0245(13) 0.0304(13) 0.0304(13) -0.0143(11) -0.0029(11) -0.0058(11)
C1 0.0221(13) 0.0170(12) 0.0168(13) -0.0048(10) 0.0028(11) -0.0075(11)
C2 0.0232(13) 0.0214(13) 0.0190(13) -0.0058(11) 0.0017(11) -0.0077(11)
C3 0.0246(15) 0.0327(16) 0.0347(17) -0.0168(14) -0.0010(13) -0.0022(13)
C4 0.0243(15) 0.0251(14) 0.0257(15) -0.0113(12) 0.0010(12) -0.0034(12)
C5 0.0258(14) 0.0229(14) 0.0194(14) -0.0069(11) 0.0007(12) -0.0059(12)
C6 0.0271(14) 0.0211(13) 0.0191(13) -0.0077(11) -0.0043(12) -0.0069(12)

loop_
_atom_type_symbol
_atom_type_description
_atom_type_scat_dispersion_real
_atom_type_scat_dispersion_imag
_atom_type_scat_source
C C 0.0033 0.0016 'International Tables Vol C Tables 4.2.6.8 and 6.1.1.4'
H H 0.0000 0.0000 'International Tables Vol C Tables 4.2.6.8 and 6.1.1.4'
N N 0.0061 0.0033 'International Tables Vol C Tables 4.2.6.8 and 6.1.1.4'
O O 0.0106 0.0060 'International Tables Vol C Tables 4.2.6.8 and 6.1.1.4'
Al Al 0.0645 0.0514 'International Tables Vol C Tables 4.2.6.8 and 6.1.1.4'
Cu Cu 0.3201 1.2651 'International Tables Vol C Tables 4.2.6.8 and 6.1.1.4'
Mo Mo -1.6832 0.6857 'International Tables Vol C Tables 4.2.6.8 and 6.1.1.4'
Na Na 0.0362 0.0249 'International Tables Vol C Tables 4.2.6.8 and 6.1.1.4'

loop_
_geom_angle_atom_site_label_1
_geom_angle_atom_site_label_2
_geom_angle_atom_site_label_3
_geom_angle
_geom_angle_site_symmetry_1
_geom_angle_site_symmetry_3
O13 Cu1 O13 180.00(12) . 2_766
O13 Cu1 N1 83.25(10) . .
O13 Cu1 N1 96.75(10) 2_766 .
O13 Cu1 N1 96.75(10) . 2_766
O13 Cu1 N1 83.25(10) 2_766 2_766
N1 Cu1 N1 180.0 . 2_766
O9 Al1 O9 180.0(2) 2_755 .
O9 Al1 O11 94.65(9) 2_755 .
O9 Al1 O11 85.35(9) . .
O9 Al1 O11 85.35(9) 2_755 2_755
O9 Al1 O11 94.65(9) . 2_755
O11 Al1 O11 180.00(13) . 2_755
O9 Al1 O10 94.97(9) 2_755 .
O9 Al1 O10 85.03(9) . .
O11 Al1 O10 95.28(9) . .
O11 Al1 O10 84.72(9) 2_755 .
O9 Al1 O10 85.03(9) 2_755 2_755
O9 Al1 O10 94.97(9) . 2_755
O11 Al1 O10 84.72(9) . 2_755
O11 Al1 O10 95.28(9) 2_755 2_755
O10 Al1 O10 180.00(17) . 2_755
O2 Mo1 O1 107.01(12) . .
O2 Mo1 O7 96.30(11) . .
O1 Mo1 O7 102.23(10) . .
O2 Mo1 O8 100.31(10) . .
O1 Mo1 O8 96.69(10) . .
O7 Mo1 O8 149.90(9) . .
O2 Mo1 O9 160.44(10) . .
O1 Mo1 O9 91.24(10) . .
O7 Mo1 O9 72.45(9) . .
O8 Mo1 O9 84.04(8) . .
O2 Mo1 O11 95.31(10) . .
O1 Mo1 O11 156.67(10) . .
O7 Mo1 O11 81.47(8) . .
O8 Mo1 O11 72.18(8) . .
O9 Mo1 O11 67.66(8) . .
O3 Mo2 O4 105.97(11) . .
O3 Mo2 O7 101.30(11) . .
O4 Mo2 O7 97.69(11) . .
O3 Mo2 O12 96.87(11) . .
O4 Mo2 O12 100.64(11) . .
O7 Mo2 O12 149.47(9) . .
O3 Mo2 O9 94.21(9) . .
O4 Mo2 O9 159.01(10) . .
O7 Mo2 O9 72.23(9) . .
O12 Mo2 O9 82.20(8) . .
O3 Mo2 O10 159.86(10) . .
O4 Mo2 O10 92.90(10) . .
O7 Mo2 O10 82.66(9) . .
O12 Mo2 O10 72.26(9) . .
O9 Mo2 O10 67.96(8) . .
O6 Mo3 O5 106.08(11) . .
O6 Mo3 O12 95.78(10) . .
O5 Mo3 O12 100.81(10) . .
O6 Mo3 O8 101.55(10) . 2_755
O5 Mo3 O8 96.84(10) . 2_755
O12 Mo3 O8 150.73(9) . 2_755
O6 Mo3 O10 156.13(9) . .
O5 Mo3 O10 96.76(10) . .
O12 Mo3 O10 72.79(9) . .
O8 Mo3 O10 82.14(9) 2_755 .
O6 Mo3 O11 90.12(9) . 2_755
O5 Mo3 O11 162.32(10) . 2_755
O12 Mo3 O11 84.15(8) . 2_755
O8 Mo3 O11 72.50(8) 2_755 2_755
O10 Mo3 O11 68.28(8) . 2_755
O6 Na1 O6 180.00(8) . 2_765
O6 Na1 O15 88.43(7) . .
O6 Na1 O15 91.57(7) 2_765 .
O6 Na1 O15 91.57(7) . 2_765
O6 Na1 O15 88.43(7) 2_765 2_765
O15 Na1 O15 180.00(14) . 2_765
O6 Na1 O3W 84.91(8) . 2_665
O6 Na1 O3W 95.09(8) 2_765 2_665
O15 Na1 O3W 81.21(8) . 2_665
O15 Na1 O3W 98.79(8) 2_765 2_665
O6 Na1 O3W 95.09(8) . 1_655
O6 Na1 O3W 84.91(8) 2_765 1_655
O15 Na1 O3W 98.79(8) . 1_655
O15 Na1 O3W 81.21(8) 2_765 1_655
O3W Na1 O3W 180.00(12) 2_665 1_655
O1W Na2 O3W 104.84(15) . .
O1W Na2 O2 167.06(15) . 2_655
O3W Na2 O2 88.10(10) . 2_655
O1W Na2 O3 94.34(16) . .
O3W Na2 O3 96.94(10) . .
O2 Na2 O3 83.65(9) 2_655 .
O1W Na2 O2W 90.29(16) . .
O3W Na2 O2W 104.69(11) . .
O2 Na2 O2W 86.58(11) 2_655 .
O3 Na2 O2W 155.92(11) . .
O1W Na2 O1'W 20.98(17) . .
O3W Na2 O1'W 85.48(16) . .
O2 Na2 O1'W 169.43(17) 2_655 .
O3 Na2 O1'W 88.80(16) . .
O2W Na2 O1'W 103.16(18) . .
O1W Na2 O1 79.60(14) . .
O3W Na2 O1 175.24(11) . .
O2 Na2 O1 87.46(9) 2_655 .
O3 Na2 O1 80.88(8) . .
O2W Na2 O1 76.74(10) . .
O1'W Na2 O1 98.66(16) . .
O1W Na2 Na3 15.92(14) . .
O3W Na2 Na3 120.56(10) . .
O2 Na2 Na3 151.24(9) 2_655 .
O3 Na2 Na3 94.28(9) . .
O2W Na2 Na3 83.87(10) . .
O1'W Na2 Na3 36.60(16) . .
O1 Na2 Na3 63.97(9) . .
O1W Na3 O4W 77.6(3) . .
O1W Na3 O5W 132.9(3) . .
O4W Na3 O5W 67.30(16) . .
O1W Na3 O1'W 15.2(3) . .
O4W Na3 O1'W 91.9(2) . .
O5W Na3 O1'W 146.6(3) . .
O1W Na3 O6W 126.2(3) . .
O4W Na3 O6W 126.0(2) . .
O5W Na3 O6W 100.08(19) . .
O1'W Na3 O6W 113.3(3) . .
O1W Na3 O16 89.4(3) . .
O4W Na3 O16 129.4(2) . .
O5W Na3 O16 89.49(16) . .
O1'W Na3 O16 84.1(2) . .
O6W Na3 O16 101.2(2) . .
O1W Na3 O8W 71.6(3) . .
O4W Na3 O8W 38.5(3) . .
O5W Na3 O8W 96.4(3) . .
O1'W Na3 O8W 79.7(3) . .
O6W Na3 O8W 97.9(3) . .
O16 Na3 O8W 158.7(3) . .
O1W Na3 O7W 91.7(3) . .
O4W Na3 O7W 60.2(2) . .
O5W Na3 O7W 96.9(2) . .
O1'W Na3 O7W 94.5(2) . .
O6W Na3 O7W 70.4(3) . .
O16 Na3 O7W 170.2(3) . .
O8W Na3 O7W 27.8(3) . .
O1W Na3 Na2 23.5(2) . .
O4W Na3 Na2 60.48(12) . .
O5W Na3 Na2 109.47(16) . .
O1'W Na3 Na2 38.01(17) . .
O6W Na3 Na2 148.64(18) . .
O16 Na3 Na2 89.58(12) . .
O8W Na3 Na2 69.2(2) . .
O7W Na3 Na2 95.3(2) . .
Mo1 O1 Na2 137.68(12) . .
Mo1 O2 Na2 141.68(13) . 2_655
Mo2 O3 Na2 141.54(13) . .
Mo3 O6 Na1 137.83(12) . .
Mo2 O7 Mo1 117.34(12) . .
Mo3 O8 Mo1 117.97(11) 2_755 .
Al1 O9 Mo1 103.79(10) . .
Al1 O9 Mo2 104.24(9) . .
Mo1 O9 Mo2 91.57(8) . .
Al1 O10 Mo3 102.90(10) . .
Al1 O10 Mo2 102.75(9) . .
Mo3 O10 Mo2 92.27(8) . .
Al1 O11 Mo3 104.09(10) . 2_755
Al1 O11 Mo1 103.19(9) . .
Mo3 O11 Mo1 92.21(8) 2_755 .
Mo3 O12 Mo2 118.11(12) . .
C5 O13 Cu1 114.28(19) . .
C6 O15 Na1 121.66(18) . .
C6 O16 Na3 131.2(2) . .
O1'W O1W Na3 135.4(7) . .
O1'W O1W Na2 82.3(6) . .
Na3 O1W Na2 140.6(3) . .
O1W O1'W Na3 29.4(5) . .
O1W O1'W Na2 76.7(6) . .
Na3 O1'W Na2 105.4(3) . .
Na2 O3W Na1 124.27(12) . 1_455
O8W O4W Na3 78.1(4) . .
O8W O7W O9W 164.4(9) . .
O8W O7W Na3 62.0(5) . .
O9W O7W Na3 132.8(6) . .
O7W O8W O4W 127.3(8) . .
O7W O8W Na3 90.2(6) . .
O4W O8W Na3 63.4(3) . .
C1 N1 C4 119.0(3) . .
C1 N1 Cu1 111.89(19) . .
C4 N1 Cu1 128.6(2) . .
C3 N2 C2 118.0(3) . .
N1 C1 C2 120.6(3) . .
N1 C1 C5 113.9(3) . .
C2 C1 C5 125.5(3) . .
N2 C2 C1 120.4(3) . .
N2 C2 C6 114.6(3) . .
C1 C2 C6 124.9(3) . .
N2 C3 C4 121.9(3) . .
N2 C3 H3A 119.0 . .
C4 C3 H3A 119.0 . .
N1 C4 C3 120.0(3) . .
N1 C4 H4A 120.0 . .
C3 C4 H4A 120.0 . .
O14 C5 O13 124.1(3) . .
O14 C5 C1 120.5(3) . .
O13 C5 C1 115.4(3) . .
O16 C6 O15 127.6(3) . .
O16 C6 C2 115.6(3) . .
O15 C6 C2 116.7(3) . .

loop_
_geom_bond_atom_site_label_1
_geom_bond_atom_site_label_2
_geom_bond_distance
_geom_bond_site_symmetry_2
Cu1 O13 1.952(2) .
Cu1 O13 1.952(2) 2_766
Cu1 N1 1.983(3) .
Cu1 N1 1.983(3) 2_766
Al1 O9 1.891(2) 2_755
Al1 O9 1.891(2) .
Al1 O11 1.895(2) .
Al1 O11 1.895(2) 2_755
Al1 O10 1.934(2) .
Al1 O10 1.934(2) 2_755
Mo1 O2 1.711(2) .
Mo1 O1 1.712(2) .
Mo1 O7 1.936(2) .
Mo1 O8 1.940(2) .
Mo1 O9 2.298(2) .
Mo1 O11 2.311(2) .
Mo2 O3 1.711(2) .
Mo2 O4 1.716(2) .
Mo2 O7 1.931(2) .
Mo2 O12 1.942(2) .
Mo2 O9 2.311(2) .
Mo2 O10 2.314(2) .
Mo3 O6 1.711(2) .
Mo3 O5 1.723(2) .
Mo3 O12 1.934(2) .
Mo3 O8 1.937(2) 2_755
Mo3 O10 2.297(2) .
Mo3 O11 2.299(2) 2_755
Na1 O6 2.382(2) .
Na1 O6 2.382(2) 2_765
Na1 O15 2.484(2) .
Na1 O15 2.484(2) 2_765
Na1 O3W 2.561(3) 2_665
Na1 O3W 2.561(3) 1_655
Na2 O1W 2.359(6) .
Na2 O3W 2.389(3) .
Na2 O2 2.393(3) 2_655
Na2 O3 2.399(3) .
Na2 O2W 2.399(3) .
Na2 O1'W 2.402(7) .
Na2 O1 2.545(3) .
Na2 Na3 3.761(4) .
Na3 O1W 1.627(6) .
Na3 O4W 2.221(5) .
Na3 O5W 2.271(5) .
Na3 O1'W 2.326(7) .
Na3 O6W 2.353(7) .
Na3 O16 2.415(4) .
Na3 O8W 2.431(10) .
Na3 O7W 2.754(9) .
O2 Na2 2.393(3) 2_655
O8 Mo3 1.937(2) 2_755
O11 Mo3 2.299(2) 2_755
O13 C5 1.275(4) .
O14 C5 1.238(4) .
O15 C6 1.254(4) .
O16 C6 1.247(4) .
O1W O1'W 0.868(7) .
O3W Na1 2.561(3) 1_455
O4W O8W 1.547(11) .
O7W O8W 1.284(12) .
O7W O9W 1.629(13) .
N1 C1 1.338(4) .
N1 C4 1.341(4) .
N2 C3 1.338(4) .
N2 C2 1.346(4) .
C1 C2 1.392(4) .
C1 C5 1.511(4) .
C2 C6 1.515(4) .
C3 C4 1.377(5) .
C3 H3A 0.9300 .
C4 H4A 0.9300 .

loop_
_geom_torsion_atom_site_label_1
_geom_torsion_atom_site_label_2
_geom_torsion_atom_site_label_3
_geom_torsion_atom_site_label_4
_geom_torsion
_geom_torsion_site_symmetry_1
_geom_torsion_site_symmetry_4
O3W Na2 Na3 O1W -9.8(5) . .
O2 Na2 Na3 O1W 175.4(5) 2_655 .
O3 Na2 Na3 O1W 90.8(5) . .
O2W Na2 Na3 O1W -113.3(5) . .
O1'W Na2 Na3 O1W 8.6(6) . .
O1 Na2 Na3 O1W 168.5(5) . .
O1W Na2 Na3 O4W 133.3(6) . .
O3W Na2 Na3 O4W 123.47(15) . .
O2 Na2 Na3 O4W -51.3(2) 2_655 .
O3 Na2 Na3 O4W -135.88(14) . .
O2W Na2 Na3 O4W 20.01(14) . .
O1'W Na2 Na3 O4W 141.9(3) . .
O1 Na2 Na3 O4W -58.21(13) . .
O1W Na2 Na3 O5W -178.8(6) . .
O3W Na2 Na3 O5W 171.36(15) . .
O2 Na2 Na3 O5W -3.4(3) 2_655 .
O3 Na2 Na3 O5W -87.99(16) . .
O2W Na2 Na3 O5W 67.91(17) . .
O1'W Na2 Na3 O5W -170.2(3) . .
O1 Na2 Na3 O5W -10.31(14) . .
O1W Na2 Na3 O1'W -8.6(6) . .
O3W Na2 Na3 O1'W -18.5(3) . .
O2 Na2 Na3 O1'W 166.8(3) 2_655 .
O3 Na2 Na3 O1'W 82.2(3) . .
O2W Na2 Na3 O1'W -121.9(3) . .
O1 Na2 Na3 O1'W 159.9(3) . .
O1W Na2 Na3 O6W 21.7(6) . .
O3W Na2 Na3 O6W 11.8(4) . .
O2 Na2 Na3 O6W -162.9(3) 2_655 .
O3 Na2 Na3 O6W 112.5(4) . .
O2W Na2 Na3 O6W -91.6(4) . .
O1'W Na2 Na3 O6W 30.3(4) . .
O1 Na2 Na3 O6W -169.9(4) . .
O1W Na2 Na3 O16 -89.5(5) . .
O3W Na2 Na3 O16 -99.33(14) . .
O2 Na2 Na3 O16 85.9(2) 2_655 .
O3 Na2 Na3 O16 1.33(13) . .
O2W Na2 Na3 O16 157.22(14) . .
O1'W Na2 Na3 O16 -80.9(3) . .
O1 Na2 Na3 O16 79.00(12) . .
O1W Na2 Na3 O8W 91.6(6) . .
O3W Na2 Na3 O8W 81.8(3) . .
O2 Na2 Na3 O8W -93.0(3) 2_655 .
O3 Na2 Na3 O8W -177.6(3) . .
O2W Na2 Na3 O8W -21.7(3) . .
O1'W Na2 Na3 O8W 100.2(4) . .
O1 Na2 Na3 O8W -99.9(3) . .
O1W Na2 Na3 O7W 82.0(6) . .
O3W Na2 Na3 O7W 72.2(2) . .
O2 Na2 Na3 O7W -102.6(3) 2_655 .
O3 Na2 Na3 O7W 172.81(19) . .
O2W Na2 Na3 O7W -31.3(2) . .
O1'W Na2 Na3 O7W 90.6(3) . .
O1 Na2 Na3 O7W -109.5(2) . .
O2 Mo1 O1 Na2 -111.6(2) . .
O7 Mo1 O1 Na2 -11.0(2) . .
O8 Mo1 O1 Na2 145.43(19) . .
O9 Mo1 O1 Na2 61.29(19) . .
O11 Mo1 O1 Na2 85.8(3) . .
O1W Na2 O1 Mo1 -116.9(2) . .
O3W Na2 O1 Mo1 42.2(14) . .
O2 Na2 O1 Mo1 63.2(2) 2_655 .
O3 Na2 O1 Mo1 -20.7(2) . .
O2W Na2 O1 Mo1 150.3(2) . .
O1'W Na2 O1 Mo1 -108.1(2) . .
Na3 Na2 O1 Mo1 -120.1(2) . .
O1 Mo1 O2 Na2 100.3(2) . 2_655
O7 Mo1 O2 Na2 -4.5(2) . 2_655
O8 Mo1 O2 Na2 -159.3(2) . 2_655
O9 Mo1 O2 Na2 -58.0(4) . 2_655
O11 Mo1 O2 Na2 -86.5(2) . 2_655
O4 Mo2 O3 Na2 119.4(2) . .
O7 Mo2 O3 Na2 17.9(2) . .
O12 Mo2 O3 Na2 -137.4(2) . .
O9 Mo2 O3 Na2 -54.8(2) . .
O10 Mo2 O3 Na2 -81.7(4) . .
O1W Na2 O3 Mo2 95.3(2) . .
O3W Na2 O3 Mo2 -159.2(2) . .
O2 Na2 O3 Mo2 -71.9(2) 2_655 .
O2W Na2 O3 Mo2 -5.2(4) . .
O1'W Na2 O3 Mo2 115.5(3) . .
O1 Na2 O3 Mo2 16.6(2) . .
Na3 Na2 O3 Mo2 79.3(2) . .
O5 Mo3 O6 Na1 136.13(16) . .
O12 Mo3 O6 Na1 33.11(17) . .
O8 Mo3 O6 Na1 -123.18(16) 2_755 .
O10 Mo3 O6 Na1 -26.5(3) . .
O11 Mo3 O6 Na1 -51.03(16) 2_755 .
O6 Na1 O6 Mo3 45(13) 2_765 .
O15 Na1 O6 Mo3 30.13(17) . .
O15 Na1 O6 Mo3 -149.87(17) 2_765 .
O3W Na1 O6 Mo3 -51.19(17) 2_665 .
O3W Na1 O6 Mo3 128.81(17) 1_655 .
O3 Mo2 O7 Mo1 -68.34(14) . .
O4 Mo2 O7 Mo1 -176.41(13) . .
O12 Mo2 O7 Mo1 57.0(2) . .
O9 Mo2 O7 Mo1 22.49(10) . .
O10 Mo2 O7 Mo1 91.64(12) . .
O2 Mo1 O7 Mo2 173.78(13) . .
O1 Mo1 O7 Mo2 64.81(15) . .
O8 Mo1 O7 Mo2 -62.9(2) . .
O9 Mo1 O7 Mo2 -22.60(11) . .
O11 Mo1 O7 Mo2 -91.77(12) . .
O2 Mo1 O8 Mo3 72.11(14) . 2_755
O1 Mo1 O8 Mo3 -179.18(13) . 2_755
O7 Mo1 O8 Mo3 -50.3(2) . 2_755
O9 Mo1 O8 Mo3 -88.63(12) . 2_755
O11 Mo1 O8 Mo3 -20.21(11) . 2_755
O9 Al1 O9 Mo1 -156.65(7) 2_755 .
O11 Al1 O9 Mo1 0.78(9) . .
O11 Al1 O9 Mo1 -179.22(9) 2_755 .
O10 Al1 O9 Mo1 96.51(10) . .
O10 Al1 O9 Mo1 -83.49(10) 2_755 .
O9 Al1 O9 Mo2 108.11(8) 2_755 .
O11 Al1 O9 Mo2 -94.46(10) . .
O11 Al1 O9 Mo2 85.54(10) 2_755 .
O10 Al1 O9 Mo2 1.27(10) . .
O10 Al1 O9 Mo2 -178.73(10) 2_755 .
O2 Mo1 O9 Al1 -31.6(3) . .
O1 Mo1 O9 Al1 169.07(11) . .
O7 Mo1 O9 Al1 -88.50(11) . .
O8 Mo1 O9 Al1 72.47(10) . .
O11 Mo1 O9 Al1 -0.69(8) . .
O2 Mo1 O9 Mo2 73.4(3) . .
O1 Mo1 O9 Mo2 -85.85(9) . .
O7 Mo1 O9 Mo2 16.58(8) . .
O8 Mo1 O9 Mo2 177.55(9) . .
O11 Mo1 O9 Mo2 104.39(9) . .
O3 Mo2 O9 Al1 -171.47(12) . .
O4 Mo2 O9 Al1 24.3(3) . .
O7 Mo2 O9 Al1 88.01(11) . .
O12 Mo2 O9 Al1 -75.10(11) . .
O10 Mo2 O9 Al1 -1.14(9) . .
O3 Mo2 O9 Mo1 83.88(10) . .
O4 Mo2 O9 Mo1 -80.4(3) . .
O7 Mo2 O9 Mo1 -16.64(8) . .
O12 Mo2 O9 Mo1 -179.75(9) . .
O10 Mo2 O9 Mo1 -105.79(9) . .
O9 Al1 O10 Mo3 -85.89(10) 2_755 .
O9 Al1 O10 Mo3 94.11(10) . .
O11 Al1 O10 Mo3 178.95(9) . .
O11 Al1 O10 Mo3 -1.05(9) 2_755 .
O10 Al1 O10 Mo3 43.3(5) 2_755 .
O9 Al1 O10 Mo2 178.74(10) 2_755 .
O9 Al1 O10 Mo2 -1.26(10) . .
O11 Al1 O10 Mo2 83.59(10) . .
O11 Al1 O10 Mo2 -96.41(10) 2_755 .
O10 Al1 O10 Mo2 -52.1(4) 2_755 .
O6 Mo3 O10 Al1 -25.6(3) . .
O5 Mo3 O10 Al1 171.17(10) . .
O12 Mo3 O10 Al1 -89.57(11) . .
O8 Mo3 O10 Al1 75.16(10) 2_755 .
O11 Mo3 O10 Al1 0.93(8) 2_755 .
O6 Mo3 O10 Mo2 78.0(2) . .
O5 Mo3 O10 Mo2 -85.20(10) . .
O12 Mo3 O10 Mo2 14.06(8) . .
O8 Mo3 O10 Mo2 178.79(9) 2_755 .
O11 Mo3 O10 Mo2 104.55(9) 2_755 .
O3 Mo2 O10 Al1 30.2(3) . .
O4 Mo2 O10 Al1 -170.03(12) . .
O7 Mo2 O10 Al1 -72.64(11) . .
O12 Mo2 O10 Al1 89.72(11) . .
O9 Mo2 O10 Al1 1.11(8) . .
O3 Mo2 O10 Mo3 -73.5(3) . .
O4 Mo2 O10 Mo3 86.20(10) . .
O7 Mo2 O10 Mo3 -176.41(9) . .
O12 Mo2 O10 Mo3 -14.04(8) . .
O9 Mo2 O10 Mo3 -102.66(9) . .
O9 Al1 O11 Mo3 83.50(10) 2_755 2_755
O9 Al1 O11 Mo3 -96.50(10) . 2_755
O11 Al1 O11 Mo3 -81(3) 2_755 2_755
O10 Al1 O11 Mo3 178.95(9) . 2_755
O10 Al1 O11 Mo3 -1.05(9) 2_755 2_755
O9 Al1 O11 Mo1 179.23(9) 2_755 .
O9 Al1 O11 Mo1 -0.77(9) . .
O11 Al1 O11 Mo1 14(3) 2_755 .
O10 Al1 O11 Mo1 -85.33(10) . .
O10 Al1 O11 Mo1 94.67(10) 2_755 .
O2 Mo1 O11 Al1 170.73(10) . .
O1 Mo1 O11 Al1 -26.0(3) . .
O7 Mo1 O11 Al1 75.14(10) . .
O8 Mo1 O11 Al1 -90.13(11) . .
O9 Mo1 O11 Al1 0.69(8) . .
O2 Mo1 O11 Mo3 -84.24(10) . 2_755
O1 Mo1 O11 Mo3 79.0(2) . 2_755
O7 Mo1 O11 Mo3 -179.83(10) . 2_755
O8 Mo1 O11 Mo3 14.90(8) . 2_755
O9 Mo1 O11 Mo3 105.71(9) . 2_755
O6 Mo3 O12 Mo2 -177.72(12) . .
O5 Mo3 O12 Mo2 74.66(13) . .
O8 Mo3 O12 Mo2 -51.4(2) 2_755 .
O10 Mo3 O12 Mo2 -19.14(10) . .
O11 Mo3 O12 Mo2 -88.18(12) 2_755 .
O3 Mo2 O12 Mo3 -178.33(12) . .
O4 Mo2 O12 Mo3 -70.60(13) . .
O7 Mo2 O12 Mo3 55.3(2) . .
O9 Mo2 O12 Mo3 88.33(12) . .
O10 Mo2 O12 Mo3 19.05(10) . .
O13 Cu1 O13 C5 -146(100) 2_766 .
N1 Cu1 O13 C5 -6.6(2) . .
N1 Cu1 O13 C5 173.4(2) 2_766 .
O6 Na1 O15 C6 -123.7(2) . .
O6 Na1 O15 C6 56.3(2) 2_765 .
O15 Na1 O15 C6 -6(100) 2_765 .
O3W Na1 O15 C6 -38.6(2) 2_665 .
O3W Na1 O15 C6 141.4(2) 1_655 .
O1W Na3 O16 C6 100.8(4) . .
O4W Na3 O16 C6 174.2(3) . .
O5W Na3 O16 C6 -126.3(3) . .
O1'W Na3 O16 C6 86.6(3) . .
O6W Na3 O16 C6 -26.1(3) . .
O8W Na3 O16 C6 127.1(9) . .
O7W Na3 O16 C6 4.3(15) . .
Na2 Na3 O16 C6 124.2(3) . .
O4W Na3 O1W O1'W 160.2(10) . .
O5W Na3 O1W O1'W -157.8(9) . .
O6W Na3 O1W O1'W 34.4(11) . .
O16 Na3 O1W O1'W -69.0(10) . .
O8W Na3 O1W O1'W 120.7(10) . .
O7W Na3 O1W O1'W 101.2(10) . .
Na2 Na3 O1W O1'W -159.3(14) . .
O4W Na3 O1W Na2 -40.4(5) . .
O5W Na3 O1W Na2 1.5(8) . .
O1'W Na3 O1W Na2 159.3(14) . .
O6W Na3 O1W Na2 -166.2(4) . .
O16 Na3 O1W Na2 90.3(5) . .
O8W Na3 O1W Na2 -79.9(5) . .
O7W Na3 O1W Na2 -99.4(5) . .
O3W Na2 O1W O1'W -23.2(6) . .
O2 Na2 O1W O1'W 155.6(6) 2_655 .
O3 Na2 O1W O1'W 75.1(6) . .
O2W Na2 O1W O1'W -128.5(6) . .
O1 Na2 O1W O1'W 155.0(6) . .
Na3 Na2 O1W O1'W 165.5(10) . .
O3W Na2 O1W Na3 171.3(5) . .
O2 Na2 O1W Na3 -9.9(12) 2_655 .
O3 Na2 O1W Na3 -90.4(5) . .
O2W Na2 O1W Na3 66.0(5) . .
O1'W Na2 O1W Na3 -165.5(10) . .
O1 Na2 O1W Na3 -10.5(5) . .
Na2 O1W O1'W Na3 -166.9(9) . .
Na3 O1W O1'W Na2 166.9(9) . .
O4W Na3 O1'W O1W -19.3(10) . .
O5W Na3 O1'W O1W 30.2(11) . .
O6W Na3 O1'W O1W -150.2(10) . .
O16 Na3 O1'W O1W 110.1(10) . .
O8W Na3 O1'W O1W -56.0(10) . .
O7W Na3 O1'W O1W -79.6(10) . .
Na2 Na3 O1'W O1W 13.2(9) . .
O1W Na3 O1'W Na2 -13.2(9) . .
O4W Na3 O1'W Na2 -32.5(2) . .
O5W Na3 O1'W Na2 17.0(5) . .
O6W Na3 O1'W Na2 -163.4(2) . .
O16 Na3 O1'W Na2 97.0(2) . .
O8W Na3 O1'W Na2 -69.2(3) . .
O7W Na3 O1'W Na2 -92.8(3) . .
O3W Na2 O1'W O1W 157.5(6) . .
O2 Na2 O1'W O1W -149.7(7) 2_655 .
O3 Na2 O1'W O1W -105.4(6) . .
O2W Na2 O1'W O1W 53.5(6) . .
O1 Na2 O1'W O1W -24.8(6) . .
Na3 Na2 O1'W O1W -6.6(4) . .
O1W Na2 O1'W Na3 6.6(4) . .
O3W Na2 O1'W Na3 164.1(2) . .
O2 Na2 O1'W Na3 -143.1(8) 2_655 .
O3 Na2 O1'W Na3 -98.8(2) . .
O2W Na2 O1'W Na3 60.1(2) . .
O1 Na2 O1'W Na3 -18.2(2) . .
O1W Na2 O3W Na1 -132.62(18) . 1_455
O2 Na2 O3W Na1 47.64(14) 2_655 1_455
O3 Na2 O3W Na1 131.01(13) . 1_455
O2W Na2 O3W Na1 -38.32(16) . 1_455
O1'W Na2 O3W Na1 -140.76(19) . 1_455
O1 Na2 O3W Na1 68.6(14) . 1_455
Na3 Na2 O3W Na1 -129.84(12) . 1_455
O1W Na3 O4W O8W -75.9(4) . .
O5W Na3 O4W O8W 136.2(4) . .
O1'W Na3 O4W O8W -70.8(4) . .
O6W Na3 O4W O8W 50.1(4) . .
O16 Na3 O4W O8W -154.7(4) . .
O7W Na3 O4W O8W 23.3(4) . .
Na2 Na3 O4W O8W -93.1(4) . .
O1W Na3 O7W O8W 42.8(6) . .
O4W Na3 O7W O8W -31.9(6) . .
O5W Na3 O7W O8W -90.8(6) . .
O1'W Na3 O7W O8W 57.7(6) . .
O6W Na3 O7W O8W 170.9(7) . .
O16 Na3 O7W O8W 139.1(13) . .
Na2 Na3 O7W O8W 19.6(6) . .
O1W Na3 O7W O9W -143.3(7) . .
O4W Na3 O7W O9W 142.0(7) . .
O5W Na3 O7W O9W 83.1(7) . .
O1'W Na3 O7W O9W -128.3(7) . .
O6W Na3 O7W O9W -15.2(7) . .
O16 Na3 O7W O9W -47.0(17) . .
O8W Na3 O7W O9W 173.9(11) . .
Na2 Na3 O7W O9W -166.5(7) . .
O9W O7W O8W O4W -107(3) . .
Na3 O7W O8W O4W 55.9(7) . .
O9W O7W O8W Na3 -163(3) . .
Na3 O4W O8W O7W -67.9(9) . .
O1W Na3 O8W O7W -134.3(7) . .
O4W Na3 O8W O7W 132.5(8) . .
O5W Na3 O8W O7W 92.5(6) . .
O1'W Na3 O8W O7W -121.1(6) . .
O6W Na3 O8W O7W -8.7(6) . .
O16 Na3 O8W O7W -162.1(6) . .
Na2 Na3 O8W O7W -159.1(7) . .
O1W Na3 O8W O4W 93.2(4) . .
O5W Na3 O8W O4W -40.0(3) . .
O1'W Na3 O8W O4W 106.4(4) . .
O6W Na3 O8W O4W -141.2(3) . .
O16 Na3 O8W O4W 65.3(10) . .
O7W Na3 O8W O4W -132.5(8) . .
Na2 Na3 O8W O4W 68.4(3) . .
O13 Cu1 N1 C1 -0.7(2) . .
O13 Cu1 N1 C1 179.3(2) 2_766 .
N1 Cu1 N1 C1 -153(100) 2_766 .
O13 Cu1 N1 C4 -172.7(3) . .
O13 Cu1 N1 C4 7.3(3) 2_766 .
N1 Cu1 N1 C4 35(100) 2_766 .
C4 N1 C1 C2 1.1(4) . .
Cu1 N1 C1 C2 -171.8(2) . .
C4 N1 C1 C5 179.6(3) . .
Cu1 N1 C1 C5 6.7(3) . .
C3 N2 C2 C1 0.8(5) . .
C3 N2 C2 C6 -176.1(3) . .
N1 C1 C2 N2 -1.5(4) . .
C5 C1 C2 N2 -179.8(3) . .
N1 C1 C2 C6 175.1(3) . .
C5 C1 C2 C6 -3.3(5) . .
C2 N2 C3 C4 0.3(5) . .
C1 N1 C4 C3 0.0(5) . .
Cu1 N1 C4 C3 171.5(2) . .
N2 C3 C4 N1 -0.7(5) . .
Cu1 O13 C5 O14 -166.9(3) . .
Cu1 O13 C5 C1 11.8(3) . .
N1 C1 C5 O14 166.3(3) . .
C2 C1 C5 O14 -15.3(5) . .
N1 C1 C5 O13 -12.6(4) . .
C2 C1 C5 O13 165.8(3) . .
Na3 O16 C6 O15 168.4(2) . .
Na3 O16 C6 C2 -14.2(4) . .
Na1 O15 C6 O16 130.5(3) . .
Na1 O15 C6 C2 -46.8(3) . .
N2 C2 C6 O16 -66.5(4) . .
C1 C2 C6 O16 116.8(3) . .
N2 C2 C6 O15 111.2(3) . .
C1 C2 C6 O15 -65.5(4) . .
